data_7027055
loop_
_publ_author_name
'Deeming, Antony J.'
'Stchedroff, Marc'

_publ_section_title
;
 Trinuclear clusters of osmium containing monodentate, chelating and
 orthometallated forms of
 2,2&#x2032;-bis(diphenylphosphino)-1,1&#x2032;-binaphthyl (BINAP)
;
_journal_issue 22
_journal_name_full 'Journal of the Chemical Society, Dalton Transactions'
_journal_page_first 3819
_journal_paper_doi 10.1039/a806430j
_journal_year 1998
_chemical_formula_moiety Os3H(CO)8(BINAP-H).0.5CH2Cl2
_chemical_formula_sum 'C55.5 H33 Cl O11 Os3 P2'
_chemical_formula_weight 1543.81
_chemical_name_systematic
; 
 ? 
;
_space_group_IT_number 4
_symmetry_cell_setting monoclinic
_symmetry_space_group_name_Hall 'P 2yb'
_symmetry_space_group_name_H-M 'P 1 21 1'
_atom_sites_solution_hydrogens geom
_atom_sites_solution_primary direct
_atom_sites_solution_secondary difmap
_audit_creation_method SHELXL
_cell_angle_alpha 90.00
_cell_angle_beta 108.97(2)
_cell_angle_gamma 90.00
_cell_formula_units_Z 2
_cell_length_a 15.610(4)
_cell_length_b 10.957(2)
_cell_length_c 16.186(4)
_cell_measurement_reflns_used 28
_cell_measurement_temperature 293(2)
_cell_measurement_theta_max 11.5
_cell_measurement_theta_min 6.5
_cell_volume 2618.1(11)
_computing_cell_refinement SHELXTL-PLUS
_computing_data_collection SHELXTL-PLUS
_computing_data_reduction SHELXTL-PLUS
_computing_molecular_graphics 'SHELXL-93 (Sheldrick, 1993)'
_computing_publication_material 'SHELXL-93 (Sheldrick, 1993)'
_computing_structure_refinement 'SHELXL-93 (Sheldrick, 1993)'
_computing_structure_solution 'SHELXS-86 (Sheldrick, 1990)'
_diffrn_ambient_temperature 293(2)
_diffrn_measurement_device 'Nicolet R3v/m'
_diffrn_measurement_method 'omega-2theta scans'
_diffrn_radiation_monochromator graphite
_diffrn_radiation_source 'fine-focus sealed tube'
_diffrn_radiation_type MoK\a
_diffrn_radiation_wavelength 0.71073
_diffrn_reflns_av_R_equivalents 0.0453
_diffrn_reflns_av_sigmaI/netI 0.0675
_diffrn_reflns_limit_h_max 18
_diffrn_reflns_limit_h_min 0
_diffrn_reflns_limit_k_max 13
_diffrn_reflns_limit_k_min 0
_diffrn_reflns_limit_l_max 18
_diffrn_reflns_limit_l_min -19
_diffrn_reflns_number 4958
_diffrn_reflns_theta_max 25.06
_diffrn_reflns_theta_min 2.57
_diffrn_standards_decay_% 0
_diffrn_standards_interval_count 97
_diffrn_standards_number 3
_exptl_absorpt_coefficient_mu 7.434
_exptl_absorpt_correction_T_max 0.986
_exptl_absorpt_correction_T_min 0.501
_exptl_absorpt_correction_type 'empirical, psi-scans'
_exptl_crystal_colour yellow
_exptl_crystal_density_diffrn 1.958
_exptl_crystal_description plate
_exptl_crystal_F_000 1458
_exptl_crystal_size_max 0.27
_exptl_crystal_size_mid 0.15
_exptl_crystal_size_min 0.04
_refine_diff_density_max 1.369
_refine_diff_density_min -1.383
_refine_diff_density_rms 0.251
_refine_ls_abs_structure_details 'Flack H D (1983), Acta Cryst. A39, 876-881'
_refine_ls_abs_structure_Flack -0.02(3)
_refine_ls_extinction_method none
_refine_ls_goodness_of_fit_all 1.068
_refine_ls_goodness_of_fit_obs 1.025
_refine_ls_matrix_type full
_refine_ls_number_parameters 571
_refine_ls_number_reflns 4769
_refine_ls_number_restraints 0
_refine_ls_restrained_S_all 1.083
_refine_ls_restrained_S_obs 1.025
_refine_ls_R_factor_all 0.0783
_refine_ls_R_factor_obs 0.0595
_refine_ls_shift/esd_max 0.000
_refine_ls_shift/esd_mean 0.000
_refine_ls_structure_factor_coef Fsqd
_refine_ls_weighting_details 'w=1/[\s^2^(Fo^2^)+(0.0578P)^2^+54.7208P] where P=(Fo^2^+2Fc^2^)/3'
_refine_ls_weighting_scheme calc
_refine_ls_wR_factor_all 0.1611
_refine_ls_wR_factor_obs 0.1355
_reflns_number_observed 3857
_reflns_number_total 4773
_reflns_observed_criterion >2sigma(I)
_cod_data_source_file 806430jsup1.cif
_cod_data_source_block str549
_cod_depositor_comments
;
The following automatic conversions were performed:

'_refine_ls_weighting_scheme' value 'calc
w=1/[\s^2^(Fo^2^)+(0.0578P)^2^+54.7208P] where P=(Fo^2^+2Fc^2^)/3'
was changed to 'calc'. New tag '_refine_ls_weighting_details' was
created. The value of the new tag was set to
'w=1/[\s^2^(Fo^2^)+(0.0578P)^2^+54.7208P] where P=(Fo^2^+2Fc^2^)/3'.

Automatic conversion script
Id: cif_fix_values 3143 2015-03-26 13:38:13Z robertas 
;
_cod_original_cell_volume 2618.0(11)
_cod_original_sg_symbol_H-M P2(1)
_cod_original_formula_sum 'C55.50 H33 Cl O11 Os3 P2'
_cod_database_code 7027055

loop_
_symmetry_equiv_pos_as_xyz
'x, y, z'
'-x, y+1/2, -z'

loop_
_atom_site_aniso_label
_atom_site_aniso_U_11
_atom_site_aniso_U_22
_atom_site_aniso_U_33
_atom_site_aniso_U_23
_atom_site_aniso_U_13
_atom_site_aniso_U_12
Os1 0.0355(5) 0.0418(6) 0.0395(5) 0.0001(5) 0.0172(4) 0.0023(5)
Os2 0.0492(6) 0.0543(7) 0.0456(6) -0.0021(6) 0.0261(5) 0.0022(6)
Os3 0.0415(6) 0.0440(6) 0.0434(6) 0.0004(5) 0.0182(5) -0.0011(5)
P1 0.030(3) 0.038(4) 0.038(3) 0.005(3) 0.011(2) -0.006(3)
P2 0.048(4) 0.038(4) 0.040(3) -0.003(3) 0.023(3) 0.001(3)
C101 0.026(12) 0.051(17) 0.020(11) -0.010(11) 0.004(9) -0.008(12)
C102 0.048(17) 0.081(25) 0.067(18) 0.009(18) 0.040(15) 0.022(18)
C103 0.072(21) 0.076(26) 0.065(19) -0.035(19) 0.027(17) -0.051(21)
C104 0.143(39) 0.046(21) 0.058(19) -0.008(16) 0.057(24) -0.001(23)
C105 0.079(23) 0.032(15) 0.103(25) -0.030(17) 0.068(21) -0.021(16)
C106 0.012(10) 0.077(22) 0.036(12) 0.005(13) 0.010(9) -0.003(12)
C111 0.049(16) 0.036(16) 0.069(18) -0.004(14) 0.050(15) 0.001(13)
C112 0.047(16) 0.049(18) 0.045(15) -0.015(13) 0.017(13) -0.011(14)
C113 0.098(26) 0.058(21) 0.023(13) 0.016(14) -0.007(14) -0.001(20)
C114 0.074(23) 0.052(21) 0.074(23) 0.012(17) 0.009(18) 0.050(18)
C115 0.101(27) 0.049(20) 0.053(18) 0.006(16) 0.025(18) 0.044(20)
C116 0.054(17) 0.034(17) 0.052(16) -0.008(12) 0.018(13) 0.012(13)
C121 0.088(24) 0.061(21) 0.068(19) 0.027(17) 0.058(19) 0.062(20)
C122 0.059(19) 0.042(19) 0.072(20) 0.007(16) 0.017(16) 0.002(16)
C124 0.020(14) 0.156(44) 0.049(17) -0.001(22) 0.008(12) -0.017(20)
C125 0.034(16) 0.074(28) 0.074(21) 0.022(18) 0.005(15) 0.024(17)
C126 0.111(30) 0.059(24) 0.049(17) -0.010(15) 0.030(19) 0.042(21)
C131 0.051(14) 0.032(13) 0.029(11) -0.004(10) 0.032(11) -0.012(12)
C132 0.077(22) 0.084(25) 0.039(14) -0.023(19) 0.008(14) -0.012(23)
C133 0.121(34) 0.099(36) 0.044(17) 0.007(21) -0.003(20) -0.043(30)
C134 0.129(39) 0.050(23) 0.081(26) 0.017(21) 0.017(27) 0.015(25)
C135 0.057(19) 0.066(23) 0.064(19) 0.021(18) 0.030(16) 0.016(18)
C136 0.072(20) 0.064(21) 0.027(12) -0.004(13) 0.013(13) -0.043(17)
C201 0.036(13) 0.036(13) 0.027(11) -0.006(11) 0.013(9) -0.003(12)
C202 0.027(11) 0.020(11) 0.027(10) 0.007(9) 0.010(9) 0.001(9)
C204 0.040(14) 0.054(16) 0.019(10) 0.006(10) 0.014(9) -0.018(12)
C205 0.039(14) 0.026(13) 0.036(13) 0.010(11) -0.008(11) 0.012(11)
C206 0.022(12) 0.079(25) 0.060(17) -0.027(18) 0.005(12) 0.003(15)
C207 0.032(14) 0.073(22) 0.038(13) 0.003(14) 0.015(11) 0.000(14)
C208 0.038(13) 0.033(14) 0.038(13) -0.020(11) 0.007(11) -0.005(11)
C210 0.020(10) 0.021(12) 0.041(12) 0.009(10) 0.006(9) -0.001(9)
C211 0.049(15) 0.022(13) 0.041(13) 0.003(10) 0.019(12) 0.017(11)
C212 0.060(18) 0.046(18) 0.044(15) 0.008(13) 0.015(14) 0.003(14)
C213 0.052(17) 0.027(13) 0.040(14) 0.000(11) 0.015(12) 0.013(12)
C214 0.027(13) 0.033(14) 0.061(17) 0.011(13) 0.013(12) -0.006(11)
C215 0.111(30) 0.045(22) 0.061(19) 0.009(16) 0.044(20) 0.006(19)
C216 0.047(17) 0.093(33) 0.076(21) -0.040(21) 0.033(16) 0.011(18)
C217 0.072(21) 0.031(15) 0.066(19) -0.005(14) 0.042(16) -0.001(15)
C218 0.032(13) 0.076(21) 0.051(15) -0.032(17) 0.024(12) -0.010(16)
C219 0.047(14) 0.028(12) 0.022(10) -0.002(11) 0.017(10) 0.006(12)
C220 0.031(12) 0.045(15) 0.007(8) -0.001(9) 0.005(8) 0.002(11)
O11 0.044(11) 0.064(15) 0.062(12) 0.019(12) 0.011(9) -0.009(11)
O12 0.038(11) 0.100(23) 0.087(16) 0.024(15) 0.015(11) 0.032(13)
O13 0.133(24) 0.036(14) 0.098(19) -0.009(13) 0.035(17) 0.022(15)
O21 0.077(17) 0.080(19) 0.045(12) -0.006(12) 0.006(11) -0.014(14)
O22 0.031(11) 0.182(37) 0.081(15) 0.015(21) 0.018(10) 0.043(18)
O23 0.105(22) 0.071(19) 0.185(31) -0.067(22) 0.086(22) 0.015(17)
O24 0.196(36) 0.110(29) 0.098(20) 0.019(20) 0.094(24) -0.042(27)
O31 0.036(10) 0.067(17) 0.066(12) -0.005(11) 0.013(9) 0.004(10)
O32 0.052(13) 0.077(19) 0.086(16) -0.016(14) -0.014(12) 0.016(13)
O33 0.105(20) 0.078(18) 0.080(16) 0.039(14) 0.047(16) -0.001(16)
O34 0.085(17) 0.063(16) 0.073(14) -0.027(13) 0.035(13) 0.012(14)

loop_
_atom_site_label
_atom_site_type_symbol
_atom_site_fract_x
_atom_site_fract_y
_atom_site_fract_z
_atom_site_U_iso_or_equiv
_atom_site_thermal_displace_type
_atom_site_occupancy
_atom_site_calc_flag
_atom_site_refinement_flags
Os1 Os -0.30049(7) -0.1488 -0.16343(6) 0.0377(3) Uani 1 d .
Os2 Os -0.36796(8) -0.2095(2) -0.02154(7) 0.0471(3) Uani 1 d .
Os3 Os -0.34307(7) -0.40070(15) -0.13374(7) 0.0419(3) Uani 1 d .
P1 P -0.2397(4) -0.1671(6) -0.2817(4) 0.035(2) Uani 1 d .
P2 P -0.0235(5) -0.1139(7) -0.4146(4) 0.040(2) Uani 1 d .
C101 C -0.2780(16) -0.2940(26) -0.3551(14) 0.033(6) Uani 1 d .
C102 C -0.3730(20) -0.3230(35) -0.3876(20) 0.060(9) Uani 1 d .
H10A H -0.4144(20) -0.2792(35) -0.3658(20) 0.080 Uiso 1 d R
C103 C -0.4092(24) -0.4153(35) -0.4489(20) 0.070(11) Uani 1 d .
H10B H -0.4728(24) -0.4331(35) -0.4693(20) 0.080 Uiso 1 d R
C104 C -0.3480(32) -0.4789(34) -0.4763(22) 0.076(12) Uani 1 d .
H10C H -0.3709(32) -0.5434(34) -0.5177(22) 0.080 Uiso 1 d R
C105 C -0.2536(24) -0.4492(28) -0.4502(24) 0.062(9) Uani 1 d .
H10D H -0.2133(24) -0.4916(28) -0.4742(24) 0.080 Uiso 1 d R
C106 C -0.2218(14) -0.3624(29) -0.3874(15) 0.042(7) Uani 1 d .
H10E H -0.1578(14) -0.3466(29) -0.3653(15) 0.080 Uiso 1 d R
C111 C -0.2690(20) -0.0417(26) -0.3610(20) 0.044(7) Uani 1 d .
C112 C -0.2817(19) -0.0635(29) -0.4475(18) 0.047(7) Uani 1 d .
H11A H -0.2675(19) -0.1432(29) -0.4641(18) 0.080 Uiso 1 d R
C113 C -0.3093(25) 0.0308(33) -0.5099(17) 0.066(10) Uani 1 d .
H11B H -0.3223(25) 0.0131(33) -0.5708(17) 0.080 Uiso 1 d R
C114 C -0.3265(25) 0.1453(33) -0.4821(24) 0.070(11) Uani 1 d .
H11C H -0.3445(25) 0.2091(33) -0.5249(24) 0.080 Uiso 1 d R
C115 C -0.3119(26) 0.1701(32) -0.3979(20) 0.068(10) Uani 1 d .
H11D H -0.3190(26) 0.2516(32) -0.3795(20) 0.080 Uiso 1 d R
C116 C -0.2893(20) 0.0775(25) -0.3415(19) 0.046(7) Uani 1 d .
H11E H -0.2828(20) 0.0929(25) -0.2813(19) 0.080 Uiso 1 d R
C121 C 0.0990(24) -0.0914(31) -0.3840(21) 0.064(11) Uani 1 d .
C122 C 0.1385(22) 0.0275(31) -0.3620(21) 0.059(8) Uani 1 d .
H12A H 0.1011(22) 0.0974(31) -0.3634(21) 0.080 Uiso 1 d R
C123 C 0.2291(22) 0.0480(35) -0.3361(20) 0.059(8) Uiso 1 d .
H12B H 0.2569(22) 0.1272(35) -0.3257(20) 0.080 Uiso 1 d R
C124 C 0.2861(19) -0.0669(47) -0.3236(20) 0.076(13) Uani 1 d .
H12C H 0.3508(19) -0.0591(47) -0.3056(20) 0.080 Uiso 1 d R
C125 C 0.2510(20) -0.1802(34) -0.3393(21) 0.064(10) Uani 1 d .
H12D H 0.2879(20) -0.2523(34) -0.3273(21) 0.080 Uiso 1 d R
C126 C 0.1591(27) -0.1841(33) -0.3698(19) 0.072(11) Uani 1 d .
H12E H 0.1325(27) -0.2635(33) -0.3848(19) 0.080 Uiso 1 d R
C131 C -0.0594(17) -0.0710(23) -0.5310(14) 0.033(6) Uani 1 d .
C132 C -0.1300(23) -0.1390(41) -0.5861(18) 0.069(9) Uani 1 d .
H13A H -0.1588(23) -0.1988(41) -0.5607(18) 0.080 Uiso 1 d R
C133 C -0.1608(32) -0.1210(45) -0.6771(22) 0.095(15) Uani 1 d .
H13B H -0.2108(32) -0.1672(45) -0.7142(22) 0.080 Uiso 1 d R
C134 C -0.1141(34) -0.0353(37) -0.7095(29) 0.091(14) Uani 1 d .
H13C H -0.1328(34) -0.0205(37) -0.7713(29) 0.080 Uiso 1 d R
C135 C -0.0419(22) 0.0241(35) -0.6559(21) 0.060(9) Uani 1 d .
H13D H -0.0144(22) 0.0878(35) -0.6794(21) 0.080 Uiso 1 d R
C136 C -0.0131(22) 0.0016(30) -0.5687(16) 0.055(9) Uani 1 d .
H13E H 0.0444(22) 0.0345(30) -0.5342(16) 0.080 Uiso 1 d R
C201 C -0.1151(16) -0.2003(26) -0.2392(14) 0.032(5) Uani 1 d .
C202 C -0.0958(15) -0.3145(20) -0.1954(13) 0.025(5) Uani 1 d .
H20A H -0.1441(15) -0.3693(20) -0.1962(13) 0.080 Uiso 1 d R
C203 C -0.0121(16) -0.3460(25) -0.1529(15) 0.035(5) Uiso 1 d .
H20B H 0.0012(16) -0.4230(25) -0.1231(15) 0.080 Uiso 1 d R
C204 C 0.0615(16) -0.2639(26) -0.1475(14) 0.037(6) Uani 1 d .
C205 C 0.1546(17) -0.3051(23) -0.1034(15) 0.039(6) Uani 1 d .
H20C H 0.1661(17) -0.3861(23) -0.0798(15) 0.080 Uiso 1 d R
C206 C 0.2209(18) -0.2209(35) -0.0945(19) 0.056(9) Uani 1 d .
H20D H 0.2823(18) -0.2439(35) -0.0635(19) 0.080 Uiso 1 d R
C207 C 0.2021(18) -0.1043(32) -0.1331(16) 0.047(7) Uani 1 d .
H20E H 0.2505(18) -0.0472(32) -0.1264(16) 0.080 Uiso 1 d R
C208 C 0.1197(17) -0.0742(25) -0.1763(16) 0.038(6) Uani 1 d .
H20F H 0.1095(17) 0.0055(25) -0.2022(16) 0.080 Uiso 1 d R
C209 C 0.0448(14) -0.1498(24) -0.1867(13) 0.027(4) Uiso 1 d .
C210 C -0.0446(14) -0.1172(20) -0.2346(15) 0.028(5) Uani 1 d .
C211 C -0.0581(18) 0.0158(23) -0.3648(16) 0.037(6) Uani 1 d .
C212 C -0.0692(21) 0.1373(28) -0.4015(18) 0.051(7) Uani 1 d .
H21A H -0.0668(21) 0.1494(28) -0.4594(18) 0.080 Uiso 1 d R
C213 C -0.0869(19) 0.2330(25) -0.3579(17) 0.040(6) Uani 1 d .
H21B H -0.1038(19) 0.3093(25) -0.3880(17) 0.080 Uiso 1 d R
C214 C -0.0818(18) 0.2249(26) -0.2710(19) 0.041(6) Uani 1 d .
C215 C -0.0928(27) 0.3315(33) -0.2238(21) 0.068(10) Uani 1 d .
H21C H -0.1048(27) 0.4094(33) -0.2524(21) 0.080 Uiso 1 d R
C216 C -0.0891(20) 0.3209(37) -0.1378(22) 0.069(12) Uani 1 d .
H21D H -0.0976(20) 0.3910(37) -0.1058(22) 0.080 Uiso 1 d R
C217 C -0.0756(22) 0.2057(27) -0.0974(21) 0.052(7) Uani 1 d .
H21E H -0.0675(22) 0.2022(27) -0.0360(21) 0.080 Uiso 1 d R
C218 C -0.0675(17) 0.0988(37) -0.1415(18) 0.051(8) Uani 1 d .
H21F H -0.0599(17) 0.0206(37) -0.1132(18) 0.080 Uiso 1 d R
C219 C -0.0714(16) 0.1090(25) -0.2318(13) 0.031(5) Uani 1 d .
C220 C -0.0624(15) 0.0070(24) -0.2796(12) 0.028(5) Uani 1 d .
C11 C -0.1836(18) -0.1606(31) -0.0790(17) 0.045(7) Uiso 1 d .
O11 O -0.1064(13) -0.1608(24) -0.0317(13) 0.058(6) Uani 1 d .
C12 C -0.4204(19) -0.1324(33) -0.2486(17) 0.048(7) Uiso 1 d .
O12 O -0.4860(14) -0.1048(27) -0.2999(16) 0.077(8) Uani 1 d .
C13 C -0.2942(19) 0.0144(28) -0.1343(17) 0.043(6) Uiso 1 d .
O13 O -0.2987(21) 0.1206(22) -0.1197(18) 0.090(9) Uani 1 d .
C21 C -0.2456(21) -0.2355(30) 0.0564(19) 0.051(8) Uiso 1 d .
O21 O -0.1774(17) -0.2534(25) 0.1106(14) 0.071(7) Uani 1 d .
C22 C -0.4858(21) -0.1858(32) -0.1064(19) 0.055(8) Uiso 1 d .
O22 O -0.5597(13) -0.1636(39) -0.1456(15) 0.098(12) Uani 1 d .
C23 C -0.3713(25) -0.0519(37) 0.0343(23) 0.067(9) Uiso 1 d .
O23 O -0.3765(21) 0.0383(28) 0.0633(23) 0.111(12) Uani 1 d .
C24 C -0.4168(28) -0.3068(41) 0.0439(26) 0.076(11) Uiso 1 d .
O24 O -0.4447(27) -0.3726(33) 0.0862(19) 0.123(14) Uani 1 d .
C31 C -0.2149(19) -0.4147(30) -0.0562(17) 0.044(7) Uiso 1 d .
O31 O -0.1403(13) -0.4298(22) -0.0164(13) 0.057(6) Uani 1 d .
C32 C -0.4654(20) -0.3658(29) -0.2199(19) 0.049(7) Uiso 1 d .
O32 O -0.5303(15) -0.3585(25) -0.2699(16) 0.081(8) Uani 1 d .
C33 C -0.3864(22) -0.5243(33) -0.0752(20) 0.057(8) Uiso 1 d .
O33 O -0.4130(19) -0.5974(26) -0.0383(17) 0.083(8) Uani 1 d .
C34 C -0.3152(22) -0.5054(33) -0.2189(21) 0.057(8) Uiso 1 d .
O34 O -0.2967(17) -0.5717(23) -0.2620(15) 0.071(7) Uani 1 d .
Cl1S Cl -0.5971 -0.6625 -0.2483 0.116(6) Uiso 0.50 d P
Cl2S Cl -0.5329 -0.7899 -0.3515 0.116(6) Uiso 0.25 d P
Cl3S Cl -0.5167 -0.6816 -0.3827 0.116(6) Uiso 0.25 d P
C1S C -0.5170 -0.7680 -0.2522 0.049(21) Uiso 0.25 d P
C2S C -0.4892 -0.8071 -0.2778 0.049(21) Uiso 0.25 d P

loop_
_atom_type_symbol
_atom_type_description
_atom_type_scat_dispersion_real
_atom_type_scat_dispersion_imag
_atom_type_scat_source
C C 0.0033 0.0016 'International Tables Vol C Tables 4.2.6.8 and 6.1.1.4'
H H 0.0000 0.0000 'International Tables Vol C Tables 4.2.6.8 and 6.1.1.4'
O O 0.0106 0.0060 'International Tables Vol C Tables 4.2.6.8 and 6.1.1.4'
P P 0.1023 0.0942 'International Tables Vol C Tables 4.2.6.8 and 6.1.1.4'
Os Os -1.2165 7.6030 'International Tables Vol C Tables 4.2.6.8 and 6.1.1.4'
Cl Cl 0.1484 0.1585 'International Tables Vol C Tables 4.2.6.8 and 6.1.1.4'

loop_
_geom_angle_atom_site_label_1
_geom_angle_atom_site_label_2
_geom_angle_atom_site_label_3
_geom_angle
_geom_angle_publ_flag
C13 Os1 C11 85.6(13) ?
C13 Os1 C12 92.9(14) ?
C11 Os1 C12 178.5(16) ?
C13 Os1 P1 106.4(9) ?
C11 Os1 P1 91.8(8) ?
C12 Os1 P1 88.9(8) ?
C13 Os1 Os2 91.3(8) ?
C11 Os1 Os2 85.7(8) ?
C12 Os1 Os2 94.0(8) ?
P1 Os1 Os2 161.9(2) ?
C13 Os1 Os3 150.7(8) ?
C11 Os1 Os3 92.0(10) ?
C12 Os1 Os3 89.2(10) ?
P1 Os1 Os3 102.8(2) yes
Os2 Os1 Os3 59.40(4) yes
C24 Os2 C22 90.6(16) ?
C24 Os2 C21 92.6(16) ?
C22 Os2 C21 175.5(13) ?
C24 Os2 C23 99.7(17) ?
C22 Os2 C23 92.7(15) ?
C21 Os2 C23 89.9(14) ?
C24 Os2 Os3 96.2(13) ?
C22 Os2 Os3 86.6(10) ?
C21 Os2 Os3 89.8(9) ?
C23 Os2 Os3 164.1(11) ?
C24 Os2 Os1 156.5(13) ?
C22 Os2 Os1 85.0(9) ?
C21 Os2 Os1 90.8(9) ?
C23 Os2 Os1 103.5(11) ?
Os3 Os2 Os1 60.60(4) yes
C33 Os3 C34 97.5(14) ?
C33 Os3 C31 94.5(13) ?
C34 Os3 C31 89.5(12) ?
C33 Os3 C32 94.0(13) ?
C34 Os3 C32 90.1(13) ?
C31 Os3 C32 171.5(13) ?
C33 Os3 Os2 93.5(10) ?
C34 Os3 Os2 168.9(10) ?
C31 Os3 Os2 88.4(8) ?
C32 Os3 Os2 90.4(9) ?
C33 Os3 Os1 153.5(10) ?
C34 Os3 Os1 109.0(10) ?
C31 Os3 Os1 86.6(9) ?
C32 Os3 Os1 85.5(9) ?
Os2 Os3 Os1 60.00(4) ?
C101 P1 C111 99.4(12) yes
C101 P1 C201 100.0(12) yes
C111 P1 C201 113.3(12) yes
C101 P1 Os1 117.2(8) yes
C111 P1 Os1 114.9(8) yes
C201 P1 Os1 110.8(7) ?
C211 P2 C121 102.2(14) yes
C211 P2 C131 102.7(11) yes
C121 P2 C131 100.7(12) yes
C106 C101 C102 116.7(24) ?
C106 C101 P1 123.6(19) ?
C102 C101 P1 119.6(21) ?
C103 C102 C101 123.3(28) ?
C104 C103 C102 115.7(32) ?
C103 C104 C105 123.2(31) ?
C106 C105 C104 118.0(26) ?
C105 C106 C101 122.6(23) ?
C112 C111 C116 115.0(29) ?
C112 C111 P1 120.4(23) ?
C116 C111 P1 124.3(22) ?
C111 C112 C113 120.9(29) ?
C114 C113 C112 118.5(27) ?
C115 C114 C113 121.8(30) ?
C116 C115 C114 117.7(31) ?
C115 C116 C111 125.6(28) ?
C126 C121 C122 114.9(34) ?
C126 C121 P2 123.5(32) ?
C122 C121 P2 121.1(21) ?
C123 C122 C121 123.2(32) ?
C122 C123 C124 114.2(33) ?
C125 C124 C123 123.7(25) ?
C124 C125 C126 114.5(30) ?
C121 C126 C125 129.1(38) ?
C136 C131 C132 117.2(24) ?
C136 C131 P2 125.7(20) ?
C132 C131 P2 115.7(21) ?
C131 C132 C133 121.8(36) ?
C134 C133 C132 116.5(38) ?
C135 C134 C133 121.0(37) ?
C134 C135 C136 120.5(34) ?
C131 C136 C135 122.2(28) ?
C210 C201 C202 120.4(21) ?
C210 C201 P1 126.3(20) ?
C202 C201 P1 112.3(17) ?
C203 C202 C201 120.5(22) ?
C202 C203 C204 120.5(24) ?
C209 C204 C203 120.5(23) ?
C209 C204 C205 120.7(21) ?
C203 C204 C205 118.8(23) ?
C206 C205 C204 116.3(24) ?
C205 C206 C207 121.7(24) ?
C208 C207 C206 119.9(28) ?
C207 C208 C209 124.2(28) ?
C204 C209 C208 116.9(21) ?
C204 C209 C210 119.2(21) ?
C208 C209 C210 123.9(24) ?
C209 C210 C201 118.9(21) ?
C209 C210 C220 119.1(20) ?
C201 C210 C220 122.1(20) ?
C220 C211 C212 115.4(23) ?
C220 C211 P2 120.1(19) ?
C212 C211 P2 123.8(19) ?
C213 C212 C211 121.5(24) ?
C212 C213 C214 122.0(27) ?
C213 C214 C219 118.5(26) ?
C213 C214 C215 120.7(26) ?
C219 C214 C215 120.7(25) ?
C216 C215 C214 119.7(32) ?
C215 C216 C217 119.8(30) ?
C216 C217 C218 122.6(28) ?
C217 C218 C219 118.0(33) ?
C220 C219 C214 119.5(20) ?
C220 C219 C218 121.3(26) ?
C214 C219 C218 119.2(26) ?
C219 C220 C211 122.4(23) ?
C219 C220 C210 119.1(18) ?
C211 C220 C210 118.1(21) ?
O11 C11 Os1 172.9(24) ?
O12 C12 Os1 169.2(32) ?
O13 C13 Os1 173.9(29) ?
O21 C21 Os2 171.8(27) ?
O22 C22 Os2 168.6(28) ?
O23 C23 Os2 177.2(38) ?
O24 C24 Os2 176.9(40) ?
O31 C31 Os3 174.2(26) ?
O32 C32 Os3 172.5(29) ?
O33 C33 Os3 178.4(30) ?
O34 C34 Os3 174.3(30) ?
C2S Cl2S Cl3S 113.754(9) ?
C2S Cl2S C1S 30.615(10) ?
Cl3S Cl2S C1S 105.322(10) ?
Cl2S Cl3S C2S 30.680(7) ?
C2S C1S Cl2S 47.679(13) ?
C2S C1S Cl1S 152.667(8) ?
Cl2S C1S Cl1S 105.51(2) ?
C1S C2S Cl2S 101.71(2) ?
C1S C2S Cl3S 93.69(2) ?
Cl2S C2S Cl3S 35.566(8) ?

loop_
_geom_bond_atom_site_label_1
_geom_bond_atom_site_label_2
_geom_bond_distance
_geom_bond_publ_flag
Os1 C13 1.84(3) ?
Os1 C11 1.90(3) ?
Os1 C12 1.94(3) ?
Os1 P1 2.405(6) yes
Os1 Os2 2.898(2) yes
Os1 Os3 2.915(2) yes
Os2 C24 1.83(4) ?
Os2 C22 1.92(3) ?
Os2 C21 1.94(3) ?
Os2 C23 1.96(4) ?
Os2 Os3 2.880(2) yes
Os3 C33 1.90(3) ?
Os3 C34 1.95(3) ?
Os3 C31 1.99(3) ?
Os3 C32 2.00(3) ?
P1 C101 1.80(3) yes
P1 C111 1.83(3) yes
P1 C201 1.88(2) yes
P2 C211 1.80(2) yes
P2 C121 1.83(4) yes
P2 C131 1.84(2) yes
C101 C106 1.38(4) ?
C101 C102 1.44(4) ?
C102 C103 1.40(5) ?
C103 C104 1.37(5) ?
C104 C105 1.43(5) ?
C105 C106 1.36(4) ?
C111 C112 1.37(4) ?
C111 C116 1.40(4) ?
C112 C113 1.41(4) ?
C113 C114 1.39(5) ?
C114 C115 1.33(5) ?
C115 C116 1.33(4) ?
C121 C126 1.35(4) ?
C121 C122 1.43(5) ?
C122 C123 1.36(4) ?
C123 C124 1.52(6) ?
C124 C125 1.35(6) ?
C125 C126 1.36(5) ?
C131 C136 1.35(3) ?
C131 C132 1.39(4) ?
C132 C133 1.41(4) ?
C133 C134 1.39(6) ?
C134 C135 1.35(5) ?
C135 C136 1.36(4) ?
C201 C210 1.41(3) ?
C201 C202 1.42(3) ?
C202 C203 1.31(3) ?
C203 C204 1.44(3) ?
C204 C209 1.39(4) ?
C204 C205 1.47(3) ?
C205 C206 1.36(4) ?
C206 C207 1.41(5) ?
C207 C208 1.29(4) ?
C208 C209 1.40(3) ?
C209 C210 1.40(3) ?
C210 C220 1.53(3) ?
C211 C220 1.41(3) ?
C211 C212 1.44(4) ?
C212 C213 1.34(4) ?
C213 C214 1.39(4) ?
C214 C219 1.41(4) ?
C214 C215 1.44(5) ?
C215 C216 1.38(4) ?
C216 C217 1.41(5) ?
C217 C218 1.40(4) ?
C218 C219 1.45(3) ?
C219 C220 1.39(3) ?
C11 O11 1.20(3) ?
C12 O12 1.13(3) ?
C13 O13 1.19(4) ?
C21 O21 1.16(3) ?
C22 O22 1.15(3) ?
C23 O23 1.11(5) ?
C24 O24 1.17(5) ?
C31 O31 1.15(3) ?
C32 O32 1.07(3) ?
C33 O33 1.15(4) ?
C34 O34 1.11(4) ?
Cl1S C1S 1.7185(3) ?
Cl2S C2S 1.1802(4) ?
Cl2S Cl3S 1.3453(2) ?
Cl2S C1S 1.5630(4) ?
Cl3S C2S 2.1170(4) ?
C1S C2S 0.8129(1) ?
